data_4328362
loop_
_publ_author_name
'Ping Cui'
'Lijun Ren'
'Zhi Chen'
'Huancheng Hu'
'Bin Zhao'
'Wei Shi'
'Peng Cheng'

_publ_section_title
;
 Temperature-Controlled Chiral and Achiral Copper Tetrazolate
 Metal-Organic Frameworks: Syntheses, Structures, and I2 Adsorption
;
_journal_name_full 'Inorganic Chemistry'
_journal_page_first 2303
_journal_page_last 2310
_journal_paper_doi 10.1021/ic2023105
_journal_volume 51
_journal_year 2012
_chemical_formula_sum 'C6 H8 Cu N8 O'
_chemical_formula_weight 271.74
_chemical_name_systematic
; 
 ? 
;
_space_group_IT_number 76
_symmetry_cell_setting tetragonal
_symmetry_space_group_name_Hall 'P 4w'
_symmetry_space_group_name_H-M 'P 41'
_atom_sites_solution_hydrogens geom
_atom_sites_solution_primary direct
_atom_sites_solution_secondary difmap
_audit_creation_method SHELXL-97
_cell_angle_alpha 90.00
_cell_angle_beta 90.00
_cell_angle_gamma 90.00
_cell_formula_units_Z 4
_cell_length_a 12.3857(3)
_cell_length_b 12.3857(3)
_cell_length_c 7.8956(3)
_cell_measurement_reflns_used 1088
_cell_measurement_temperature 120(2)
_cell_measurement_theta_max 29.0222
_cell_measurement_theta_min 2.5745
_cell_volume 1211.23(6)
_computing_cell_refinement
;
CrysAlisPro, Oxford Diffraction Ltd.,
Version 1.171.33.48 (release 15-09-2009 CrysAlis171 .NET)
(compiled Sep 15 2009,11:49:04)
;
_computing_data_collection
;
CrysAlisPro, Oxford Diffraction Ltd.,
Version 1.171.33.48 (release 15-09-2009 CrysAlis171 .NET)
(compiled Sep 15 2009,11:49:04)
;
_computing_data_reduction
;
CrysAlisPro, Oxford Diffraction Ltd.,
Version 1.171.33.48 (release 15-09-2009 CrysAlis171 .NET)
(compiled Sep 15 2009,11:49:04)
;
_computing_molecular_graphics 'Bruker SHELXTL'
_computing_publication_material 'Bruker SHELXTL'
_computing_structure_refinement 'SHELXL-97 (Sheldrick, 1997)'
_computing_structure_solution 'SHELXS-97 (Sheldrick, 1990)'
_diffrn_ambient_temperature 120(2)
_diffrn_detector_area_resol_mean 16.2116
_diffrn_measured_fraction_theta_full 0.998
_diffrn_measured_fraction_theta_max 0.998
_diffrn_measurement_device_type 'SuperNova, Single source at offset), Eos'
_diffrn_measurement_method '\w scans'
_diffrn_radiation_monochromator graphite
_diffrn_radiation_source 'fine-focus sealed tube'
_diffrn_radiation_type MoK\a
_diffrn_radiation_wavelength 0.71073
_diffrn_reflns_av_R_equivalents 0.0513
_diffrn_reflns_av_sigmaI/netI 0.0868
_diffrn_reflns_limit_h_max 14
_diffrn_reflns_limit_h_min -11
_diffrn_reflns_limit_k_max 14
_diffrn_reflns_limit_k_min -13
_diffrn_reflns_limit_l_max 5
_diffrn_reflns_limit_l_min -9
_diffrn_reflns_number 2342
_diffrn_reflns_theta_full 24.98
_diffrn_reflns_theta_max 24.98
_diffrn_reflns_theta_min 3.06
_exptl_absorpt_coefficient_mu 1.798
_exptl_absorpt_correction_T_max 0.5333
_exptl_absorpt_correction_T_min 0.4118
_exptl_absorpt_correction_type multi-scan
_exptl_absorpt_process_details
;
CrysAlisPro, Oxford Diffraction Ltd.,
Version 1.171.33.48 (release 15-09-2009 CrysAlis171 .NET)
(compiled Sep 15 2009,11:49:04)
empirical absorption correction using spherical harmonics,
 implemented in SCALE3 ABSPACK scaling algorithm.
;
_exptl_crystal_colour blue
_exptl_crystal_density_diffrn 1.490
_exptl_crystal_description needle
_exptl_crystal_F_000 548
_exptl_crystal_size_max 0.60
_exptl_crystal_size_mid 0.60
_exptl_crystal_size_min 0.40
_refine_diff_density_max 0.854
_refine_diff_density_min -0.615
_refine_diff_density_rms 0.151
_refine_ls_abs_structure_details 'Flack H D (1983), Acta Cryst. A39, 876-881'
_refine_ls_abs_structure_Flack 0.00(5)
_refine_ls_extinction_method none
_refine_ls_goodness_of_fit_ref 1.106
_refine_ls_hydrogen_treatment constr
_refine_ls_matrix_type full
_refine_ls_number_parameters 146
_refine_ls_number_reflns 1389
_refine_ls_number_restraints 1
_refine_ls_restrained_S_all 1.105
_refine_ls_R_factor_all 0.0709
_refine_ls_R_factor_gt 0.0629
_refine_ls_shift/su_max 0.000
_refine_ls_shift/su_mean 0.000
_refine_ls_structure_factor_coef Fsqd
_refine_ls_weighting_details 'calc w=1/[\s^2^(Fo^2^)+(0.1126P)^2^+3.7444P] where P=(Fo^2^+2Fc^2^)/3'
_refine_ls_weighting_scheme calc
_refine_ls_wR_factor_gt 0.1881
_refine_ls_wR_factor_ref 0.1974
_reflns_number_gt 1221
_reflns_number_total 1389
_reflns_threshold_expression >2sigma(I)
_cod_data_source_file ic2023105_si_001_03.cif
_cod_data_source_block 1'
_cod_database_code 4328362

loop_
_symmetry_equiv_pos_as_xyz
'x, y, z'
'-y, x, z+1/4'
'-x, -y, z+1/2'
'y, -x, z+3/4'

loop_
_atom_site_label
_atom_site_type_symbol
_atom_site_fract_x
_atom_site_fract_y
_atom_site_fract_z
_atom_site_U_iso_or_equiv
_atom_site_adp_type
_atom_site_occupancy
_atom_site_symmetry_multiplicity
_atom_site_calc_flag
_atom_site_refinement_flags
Cu1 Cu 0.01422(10) 0.67692(10) 0.23882(18) 0.0152(4) Uani 1 1 d .
C1 C 0.1638(9) 0.8530(10) 0.3196(16) 0.014(3) Uani 1 1 d .
C2 C 0.1762(11) 0.8821(9) 0.1361(17) 0.018(3) Uani 1 1 d .
H2A H 0.1063 0.9031 0.0916 0.022 Uiso 1 1 calc R
H2B H 0.2236 0.9442 0.1273 0.022 Uiso 1 1 calc R
C3 C 0.2208(10) 0.7928(10) 0.0286(19) 0.027(3) Uani 1 1 d .
H3B H 0.2265 0.8168 -0.0880 0.033 Uiso 1 1 calc R
H3A H 0.2925 0.7735 0.0678 0.033 Uiso 1 1 calc R
C4 C 0.1819(9) 0.6155(10) -0.080(2) 0.026(3) Uani 1 1 d .
H4A H 0.2598 0.6083 -0.0812 0.032 Uiso 1 1 calc R
H4B H 0.1587 0.6351 -0.1934 0.032 Uiso 1 1 calc R
C5 C 0.1321(9) 0.5094(9) -0.032(2) 0.021(3) Uani 1 1 d .
H5A H 0.1553 0.4548 -0.1122 0.025 Uiso 1 1 calc R
H5B H 0.1587 0.4885 0.0789 0.025 Uiso 1 1 calc R
C6 C 0.0121(10) 0.5110(9) -0.027(2) 0.018(3) Uani 1 1 d .
N1 N 0.0996(7) 0.7753(7) 0.3759(14) 0.015(2) Uani 1 1 d .
N2 N 0.1077(9) 0.7740(8) 0.5472(13) 0.019(2) Uani 1 1 d .
N3 N 0.1735(8) 0.8522(9) 0.5961(15) 0.023(3) Uani 1 1 d .
N4 N 0.2098(7) 0.9042(7) 0.4532(14) 0.016(2) Uani 1 1 d .
N5 N -0.0461(8) 0.5786(7) 0.0682(13) 0.018(2) Uani 1 1 d .
N6 N -0.1497(7) 0.5557(7) 0.0396(13) 0.015(2) Uani 1 1 d .
N7 N -0.1554(8) 0.4781(9) -0.0723(16) 0.024(3) Uani 1 1 d .
N8 N -0.0526(7) 0.4476(7) -0.1127(14) 0.017(2) Uani 1 1 d .
O1 O 0.1511(6) 0.7006(6) 0.0380(11) 0.019(2) Uani 1 1 d .

loop_
_atom_site_aniso_label
_atom_site_aniso_U_11
_atom_site_aniso_U_22
_atom_site_aniso_U_33
_atom_site_aniso_U_23
_atom_site_aniso_U_13
_atom_site_aniso_U_12
Cu1 0.0151(7) 0.0124(7) 0.0182(8) -0.0001(7) -0.0013(7) -0.0005(6)
C1 0.006(5) 0.015(6) 0.020(7) -0.005(6) -0.001(6) 0.004(4)
C2 0.032(7) 0.009(5) 0.015(7) 0.000(5) -0.005(6) -0.006(5)
C3 0.032(7) 0.027(6) 0.022(9) 0.011(6) 0.008(7) -0.012(6)
C4 0.013(5) 0.027(6) 0.039(9) -0.003(7) -0.002(6) 0.001(5)
C5 0.017(6) 0.016(6) 0.029(9) -0.007(6) -0.009(6) 0.000(5)
C6 0.024(6) 0.011(5) 0.020(7) 0.005(6) 0.002(6) 0.005(5)
N1 0.016(5) 0.010(5) 0.020(6) -0.007(5) 0.010(5) 0.001(4)
N2 0.028(6) 0.022(5) 0.006(5) 0.002(5) 0.002(5) -0.009(5)
N3 0.027(6) 0.019(6) 0.023(7) -0.001(5) -0.006(6) -0.001(5)
N4 0.012(4) 0.014(4) 0.023(7) 0.003(5) -0.006(5) -0.001(4)
N5 0.021(5) 0.017(5) 0.016(6) -0.005(5) 0.002(5) 0.000(4)
N6 0.017(5) 0.009(4) 0.018(7) -0.005(5) -0.008(5) -0.001(4)
N7 0.016(5) 0.026(6) 0.031(8) -0.001(6) -0.003(5) -0.002(4)
N8 0.013(5) 0.017(5) 0.020(6) 0.000(5) 0.002(5) -0.004(4)
O1 0.017(4) 0.019(4) 0.021(5) -0.006(4) 0.010(4) -0.006(3)

loop_
_atom_type_symbol
_atom_type_description
_atom_type_scat_dispersion_real
_atom_type_scat_dispersion_imag
_atom_type_scat_source
C C 0.0033 0.0016 'International Tables Vol C Tables 4.2.6.8 and 6.1.1.4'
H H 0.0000 0.0000 'International Tables Vol C Tables 4.2.6.8 and 6.1.1.4'
O O 0.0106 0.0060 'International Tables Vol C Tables 4.2.6.8 and 6.1.1.4'
N N 0.0061 0.0033 'International Tables Vol C Tables 4.2.6.8 and 6.1.1.4'
Cu Cu 0.3201 1.2651 'International Tables Vol C Tables 4.2.6.8 and 6.1.1.4'

loop_
_geom_angle_atom_site_label_1
_geom_angle_atom_site_label_2
_geom_angle_atom_site_label_3
_geom_angle
_geom_angle_site_symmetry_1
_geom_angle_site_symmetry_3
N1 Cu1 N5 168.0(4) . .
N1 Cu1 N4 90.5(4) . 4_464
N5 Cu1 N4 94.6(4) . 4_464
N1 Cu1 N8 91.6(4) . 3_565
N5 Cu1 N8 90.8(4) . 3_565
N4 Cu1 N8 142.8(4) 4_464 3_565
N1 Cu1 O1 84.5(4) . .
N5 Cu1 O1 83.6(4) . .
N4 Cu1 O1 108.3(4) 4_464 .
N8 Cu1 O1 108.8(3) 3_565 .
N1 C1 N4 109.3(11) . .
N1 C1 C2 124.0(11) . .
N4 C1 C2 126.6(11) . .
C3 C2 C1 114.0(10) . .
C3 C2 H2A 108.7 . .
C1 C2 H2A 108.7 . .
C3 C2 H2B 108.7 . .
C1 C2 H2B 108.7 . .
H2A C2 H2B 107.6 . .
O1 C3 C2 109.7(10) . .
O1 C3 H3B 109.7 . .
C2 C3 H3B 109.7 . .
O1 C3 H3A 109.7 . .
C2 C3 H3A 109.7 . .
H3B C3 H3A 108.2 . .
O1 C4 C5 111.3(11) . .
O1 C4 H4A 109.4 . .
C5 C4 H4A 109.4 . .
O1 C4 H4B 109.4 . .
C5 C4 H4B 109.4 . .
H4A C4 H4B 108.0 . .
C6 C5 C4 113.9(10) . .
C6 C5 H5A 108.8 . .
C4 C5 H5A 108.8 . .
C6 C5 H5B 108.8 . .
C4 C5 H5B 108.8 . .
H5A C5 H5B 107.7 . .
N8 C6 N5 109.6(10) . .
N8 C6 C5 126.3(12) . .
N5 C6 C5 124.2(12) . .
C1 N1 N2 107.4(10) . .
C1 N1 Cu1 126.5(9) . .
N2 N1 Cu1 126.1(8) . .
N3 N2 N1 109.1(10) . .
N2 N3 N4 107.7(10) . .
C1 N4 N3 106.4(8) . .
C1 N4 Cu1 137.0(9) . 2_665
N3 N4 Cu1 116.0(8) . 2_665
N6 N5 C6 106.9(10) . .
N6 N5 Cu1 127.9(8) . .
C6 N5 Cu1 124.7(8) . .
N7 N6 N5 108.8(9) . .
N6 N7 N8 108.1(9) . .
C6 N8 N7 106.5(10) . .
C6 N8 Cu1 128.3(8) . 3_564
N7 N8 Cu1 125.0(8) . 3_564
C3 O1 C4 112.7(9) . .
C3 O1 Cu1 124.9(7) . .
C4 O1 Cu1 122.1(7) . .

loop_
_geom_bond_atom_site_label_1
_geom_bond_atom_site_label_2
_geom_bond_distance
_geom_bond_site_symmetry_2
Cu1 N1 1.942(10) .
Cu1 N5 1.964(10) .
Cu1 N4 1.977(9) 4_464
Cu1 N8 1.994(10) 3_565
Cu1 O1 2.340(8) .
C1 N1 1.325(16) .
C1 N4 1.356(15) .
C1 C2 1.502(17) .
C2 C3 1.500(18) .
C2 H2A 0.9700 .
C2 H2B 0.9700 .
C3 O1 1.433(13) .
C3 H3B 0.9700 .
C3 H3A 0.9700 .
C4 O1 1.458(15) .
C4 C5 1.501(17) .
C4 H4A 0.9700 .
C4 H4B 0.9700 .
C5 C6 1.486(16) .
C5 H5A 0.9700 .
C5 H5B 0.9700 .
C6 N8 1.310(17) .
C6 N5 1.338(16) .
N1 N2 1.356(15) .
N2 N3 1.323(14) .
N3 N4 1.374(15) .
N4 Cu1 1.977(9) 2_665
N5 N6 1.333(13) .
N6 N7 1.307(14) .
N7 N8 1.365(14) .
N8 Cu1 1.994(10) 3_564

loop_
_geom_torsion_atom_site_label_1
_geom_torsion_atom_site_label_2
_geom_torsion_atom_site_label_3
_geom_torsion_atom_site_label_4
_geom_torsion
_geom_torsion_site_symmetry_1
_geom_torsion_site_symmetry_4
N1 C1 C2 C3 -62.2(17) . .
N4 C1 C2 C3 121.9(12) . .
C1 C2 C3 O1 59.2(15) . .
O1 C4 C5 C6 59.4(16) . .
C4 C5 C6 N8 123.6(14) . .
C4 C5 C6 N5 -57(2) . .
N4 C1 N1 N2 -2.3(13) . .
C2 C1 N1 N2 -178.8(12) . .
N4 C1 N1 Cu1 -179.8(7) . .
C2 C1 N1 Cu1 3.7(17) . .
N5 Cu1 N1 C1 37(3) . .
N4 Cu1 N1 C1 -78.9(10) 4_464 .
N8 Cu1 N1 C1 138.2(10) 3_565 .
O1 Cu1 N1 C1 29.5(9) . .
N5 Cu1 N1 N2 -140.4(18) . .
N4 Cu1 N1 N2 104.0(10) 4_464 .
N8 Cu1 N1 N2 -38.9(10) 3_565 .
O1 Cu1 N1 N2 -147.6(10) . .
C1 N1 N2 N3 1.9(14) . .
Cu1 N1 N2 N3 179.5(7) . .
N1 N2 N3 N4 -0.8(13) . .
N1 C1 N4 N3 1.8(11) . .
C2 C1 N4 N3 178.2(13) . .
N1 C1 N4 Cu1 172.0(8) . 2_665
C2 C1 N4 Cu1 -11.6(19) . 2_665
N2 N3 N4 C1 -0.5(11) . .
N2 N3 N4 Cu1 -173.1(7) . 2_665
N8 C6 N5 N6 -0.3(14) . .
C5 C6 N5 N6 -179.6(12) . .
N8 C6 N5 Cu1 172.2(8) . .
C5 C6 N5 Cu1 -7.1(19) . .
N1 Cu1 N5 N6 -157.0(17) . .
N4 Cu1 N5 N6 -41.8(10) 4_464 .
N8 Cu1 N5 N6 101.4(10) 3_565 .
O1 Cu1 N5 N6 -149.8(10) . .
N1 Cu1 N5 C6 32(3) . .
N4 Cu1 N5 C6 147.3(10) 4_464 .
N8 Cu1 N5 C6 -69.5(11) 3_565 .
O1 Cu1 N5 C6 39.4(10) . .
C6 N5 N6 N7 -1.2(13) . .
Cu1 N5 N6 N7 -173.3(8) . .
N5 N6 N7 N8 2.1(13) . .
N5 C6 N8 N7 1.5(14) . .
C5 C6 N8 N7 -179.2(13) . .
N5 C6 N8 Cu1 -174.5(8) . 3_564
C5 C6 N8 Cu1 5(2) . 3_564
N6 N7 N8 C6 -2.2(14) . .
N6 N7 N8 Cu1 174.0(8) . 3_564
C2 C3 O1 C4 172.6(11) . .
C2 C3 O1 Cu1 -13.9(14) . .
C5 C4 O1 C3 162.1(10) . .
C5 C4 O1 Cu1 -11.6(14) . .
N1 Cu1 O1 C3 -24.4(9) . .
N5 Cu1 O1 C3 157.1(9) . .
N4 Cu1 O1 C3 64.3(9) 4_464 .
N8 Cu1 O1 C3 -114.2(9) 3_565 .
N1 Cu1 O1 C4 148.5(9) . .
N5 Cu1 O1 C4 -30.0(9) . .
N4 Cu1 O1 C4 -122.8(9) 4_464 .
N8 Cu1 O1 C4 58.7(9) 3_565 .
